data_1511699
loop_
_publ_author_name
'Aselius, J.'

_publ_section_title
;
 The crystal structure of Ru11 B8
;
_journal_name_full 'Acta Chemica Scandinavica (1-27,1973-42,1988)'
_journal_page_first 2169
_journal_page_last 2176
_journal_paper_doi 10.3891/acta.chem.scand.14-2169
_journal_volume 14
_journal_year 1960
_chemical_formula_sum 'B8 Ru11'
_chemical_name_systematic 'Ru11 B8'
_space_group_IT_number 55
_symmetry_space_group_name_Hall '-P 2 2ab'
_symmetry_space_group_name_H-M 'P b a m'
_cell_angle_alpha 90
_cell_angle_beta 90
_cell_angle_gamma 90
_cell_formula_units_Z 2
_cell_length_a 11.609
_cell_length_b 11.342
_cell_length_c 2.836
_cell_volume 373.414
_citation_journal_id_ASTM ACSAA4
_cod_data_source_file boron4-x_363.cif
_cod_data_source_block B8Ru11
_cod_original_cell_volume 373.4141
_cod_database_code 1511699

loop_
_symmetry_equiv_pos_as_xyz
x,y,z
-x,-y,z
x+1/2,-y+1/2,-z
-x+1/2,y+1/2,-z
-x,-y,-z
x,y,-z
-x-1/2,y-1/2,z
x-1/2,-y-1/2,z

loop_
_atom_site_label
_atom_site_type_symbol
_atom_site_fract_x
_atom_site_fract_y
_atom_site_fract_z
_atom_site_occupancy
_atom_site_U_iso_or_equiv
Ru3 Ru 0.0429 0.3952 0 1 0.0
Ru2 Ru 0.2844 0.3913 0 1 0.0
B1 B 0.1398 0.0181 0.5 1 0.0
B3 B 0.1523 0.3265 0.5 1 0.0
Ru4 Ru 0.1686 0.174 0 1 0.0
B2 B 0.3479 0.2156 0 1 0.0
B4 B 0.2799 0.2535 0.5 1 0.0
Ru6 Ru 0.3404 0.0616 0.5 1 0.0
Ru5 Ru 0.4636 0.2962 0.5 1 0.0
Ru1 Ru 0 0 0 1 0.0
